data_1555397
loop_
_publ_author_name
'Ren, Changliang'
'Shen, Jie'
'Zeng, Huaqiang'

_publ_section_title
;
 One-Pot Synthesis of Strained Macrocyclic Pyridone Hexamers and Their
 High Selectivity toward Cu(2+) Recognition.
;
_journal_issue 24
_journal_name_full 'Organic letters'
_journal_page_first 5946
_journal_page_last 5949
_journal_paper_doi 10.1021/acs.orglett.5b02780
_journal_volume 17
_journal_year 2015
_chemical_formula_sum 'C62 H73.33 N13 O12'
_chemical_formula_weight 1192.67
_space_group_IT_number 148
_space_group_name_Hall '-R 3'
_space_group_name_H-M_alt 'R -3 :H'
_symmetry_cell_setting trigonal
_symmetry_space_group_name_H-M 'R -3 :H'
_atom_sites_solution_hydrogens geom
_atom_sites_solution_primary direct
_atom_sites_solution_secondary difmap
_audit_creation_method SHELXL-97
_cell_angle_alpha 90.00
_cell_angle_beta 90.00
_cell_angle_gamma 120.00
_cell_formula_units_Z 3
_cell_length_a 20.9278(13)
_cell_length_b 20.9278(13)
_cell_length_c 11.7428(16)
_cell_measurement_reflns_used 779
_cell_measurement_temperature 100(2)
_cell_measurement_theta_max 25.04
_cell_measurement_theta_min 3.37
_cell_volume 4454.0(7)
_computing_cell_refinement 'Bruker SMART'
_computing_data_collection 'Bruker SMART'
_computing_data_reduction 'Bruker SAINT'
_computing_molecular_graphics 'Bruker SHELXTL'
_computing_publication_material 'Bruker SHELXTL'
_computing_structure_refinement 'SHELXL-97 (Sheldrick, 1997)'
_computing_structure_solution 'SHELXS-97 (Sheldrick, 1990)'
_diffrn_ambient_temperature 100(2)
_diffrn_measured_fraction_theta_full 0.999
_diffrn_measured_fraction_theta_max 0.999
_diffrn_measurement_device_type 'CCD area detector'
_diffrn_measurement_method 'phi and omega scans'
_diffrn_radiation_monochromator graphite
_diffrn_radiation_source 'fine-focus sealed tube'
_diffrn_radiation_type MoK\a
_diffrn_radiation_wavelength 0.71073
_diffrn_reflns_av_R_equivalents 0.0291
_diffrn_reflns_av_sigmaI/netI 0.0221
_diffrn_reflns_limit_h_max 16
_diffrn_reflns_limit_h_min -24
_diffrn_reflns_limit_k_max 24
_diffrn_reflns_limit_k_min -17
_diffrn_reflns_limit_l_max 13
_diffrn_reflns_limit_l_min -13
_diffrn_reflns_number 8717
_diffrn_reflns_theta_full 24.97
_diffrn_reflns_theta_max 24.97
_diffrn_reflns_theta_min 1.95
_exptl_absorpt_coefficient_mu 0.095
_exptl_absorpt_correction_T_max 0.9915
_exptl_absorpt_correction_T_min 0.9668
_exptl_absorpt_correction_type multi-scan
_exptl_crystal_colour Colourless
_exptl_crystal_density_diffrn 1.334
_exptl_crystal_density_meas ?
_exptl_crystal_density_method 'not measured'
_exptl_crystal_description Block
_exptl_crystal_F_000 1897
_exptl_crystal_size_max 0.36
_exptl_crystal_size_mid 0.09
_exptl_crystal_size_min 0.09
_refine_diff_density_max 0.620
_refine_diff_density_min -0.377
_refine_diff_density_rms 0.069
_refine_ls_extinction_method none
_refine_ls_goodness_of_fit_ref 1.108
_refine_ls_hydrogen_treatment mixed
_refine_ls_matrix_type full
_refine_ls_number_parameters 168
_refine_ls_number_reflns 1734
_refine_ls_number_restraints 55
_refine_ls_restrained_S_all 1.137
_refine_ls_R_factor_all 0.0989
_refine_ls_R_factor_gt 0.0838
_refine_ls_shift/su_max 0.001
_refine_ls_shift/su_mean 0.000
_refine_ls_structure_factor_coef Fsqd
_refine_ls_weighting_details 'calc w=1/[\s^2^(Fo^2^)+(0.1613P)^2^+7.3395P] where P=(Fo^2^+2Fc^2^)/3'
_refine_ls_weighting_scheme calc
_refine_ls_wR_factor_gt 0.2494
_refine_ls_wR_factor_ref 0.2672
_reflns_number_gt 1357
_reflns_number_total 1734
_reflns_threshold_expression >2sigma(I)
_cod_data_source_file ol5b02780_si_002.cif
_cod_data_source_block a607
_cod_depositor_comments
;
The following automatic conversions were performed:

data item '_exptl_absorpt_correction_type' value 'Multi-scan' was
changed to 'multi-scan' in accordance with the
/home/saulius/struct/COD-crude-data/automatic-downloads/DataCite-retrospective/ACS/depositions/lib/dictionaries/cif_core.dic
dictionary named 'cif_core.dic' version 2.4.2 last updated on
2011-04-26.

data item '_symmetry_cell_setting' value 'Trigonal' was changed to
'trigonal' in accordance with the
/home/saulius/struct/COD-crude-data/automatic-downloads/DataCite-retrospective/ACS/depositions/lib/dictionaries/cif_core.dic
dictionary named 'cif_core.dic' version 2.4.2 last updated on
2011-04-26.

data item '_exptl_crystal_density_meas' value 'Not Measured' was
changed to '?' -- the value is perceived as not measured.

Automatic conversion script
Id: cif_fix_values 6909 2019-04-08 15:41:33Z antanas 
;
_cod_original_sg_symbol_H-M R-3
_cod_database_code 1555397

loop_
_symmetry_equiv_pos_as_xyz
'x, y, z'
'-y, x-y, z'
'-x+y, -x, z'
'x+2/3, y+1/3, z+1/3'
'-y+2/3, x-y+1/3, z+1/3'
'-x+y+2/3, -x+1/3, z+1/3'
'x+1/3, y+2/3, z+2/3'
'-y+1/3, x-y+2/3, z+2/3'
'-x+y+1/3, -x+2/3, z+2/3'
'-x, -y, -z'
'y, -x+y, -z'
'x-y, x, -z'
'-x+2/3, -y+1/3, -z+1/3'
'y+2/3, -x+y+1/3, -z+1/3'
'x-y+2/3, x+1/3, -z+1/3'
'-x+1/3, -y+2/3, -z+2/3'
'y+1/3, -x+y+2/3, -z+2/3'
'x-y+1/3, x+2/3, -z+2/3'

loop_
_atom_site_label
_atom_site_type_symbol
_atom_site_fract_x
_atom_site_fract_y
_atom_site_fract_z
_atom_site_U_iso_or_equiv
_atom_site_adp_type
_atom_site_occupancy
_atom_site_symmetry_multiplicity
_atom_site_calc_flag
_atom_site_refinement_flags
_atom_site_disorder_assembly
_atom_site_disorder_group
C10X C 0.7293(15) 0.5433(14) 0.2570(13) 0.088(4) Uiso 0.270(5) 1 d PD A 2
H10X H 0.7736 0.5468 0.2915 0.131 Uiso 0.270(5) 1 calc PR A 2
H10Y H 0.6856 0.4982 0.2834 0.131 Uiso 0.270(5) 1 calc PR A 2
H10Z H 0.7253 0.5863 0.2792 0.131 Uiso 0.270(5) 1 calc PR A 2
C11X C 0.7803(11) 0.5068(11) 0.1029(18) 0.088(4) Uiso 0.270(5) 1 d PD A 2
H11X H 0.7669 0.4840 0.0273 0.131 Uiso 0.270(5) 1 calc PR A 2
H11Y H 0.7714 0.4689 0.1598 0.131 Uiso 0.270(5) 1 calc PR A 2
H11Z H 0.8327 0.5447 0.1036 0.131 Uiso 0.270(5) 1 calc PR A 2
C9X C 0.7346(6) 0.5412(9) 0.1305(12) 0.070(4) Uiso 0.270(5) 1 d PD A 2
H9X H 0.7598 0.5929 0.1006 0.084 Uiso 0.270(5) 1 calc PR A 2
O1X O 0.4847(6) 0.6208(6) 0.1531(7) 0.0567(19) Uiso 0.270(5) 1 d P . 2
N1X N 0.4239(6) 0.4756(6) 0.1783(9) 0.0567(19) Uiso 0.270(5) 1 d P . 2
C1X C 0.6485(11) 0.7199(8) 0.1253(15) 0.0567(19) Uiso 0.270(5) 1 d PD . 2
N2X N 0.6138(8) 0.5283(8) 0.1110(17) 0.0567(19) Uiso 0.270(5) 1 d PG . 2
C2X C 0.6461(6) 0.6046(7) 0.1033(14) 0.0567(19) Uiso 0.270(5) 1 d PG . 2
H2X H 0.6973 0.6339 0.0867 0.068 Uiso 0.270(5) 1 calc PR A 2
C3X C 0.6037(7) 0.6378(5) 0.1199(10) 0.0567(19) Uiso 0.270(5) 1 d PGD . 2
C4X C 0.5289(7) 0.5948(7) 0.1442(9) 0.0567(19) Uiso 0.270(5) 1 d PG . 2
C5X C 0.4966(6) 0.5186(7) 0.1518(10) 0.0567(19) Uiso 0.270(5) 1 d PG . 2
C6X C 0.5391(8) 0.4853(5) 0.1352(14) 0.0567(19) Uiso 0.270(5) 1 d PG . 2
H6X H 0.5170 0.4332 0.1405 0.068 Uiso 0.270(5) 1 calc PR A 2
O2 O 0.71624(12) 0.73976(13) 0.1449(3) 0.0797(10) Uani 1 1 d . . .
C8 C 0.66222(17) 0.49834(18) 0.0740(3) 0.0517(9) Uani 1 1 d D . .
H8A H 0.6973 0.5330 0.0170 0.062 Uiso 0.730(5) 1 calc PR A 1
H8B H 0.6367 0.4488 0.0386 0.062 Uiso 0.730(5) 1 calc PR A 1
H8C H 0.6392 0.4456 0.0954 0.062 Uiso 0.270(5) 1 d PR A 2
H8D H 0.6686 0.5023 -0.0097 0.062 Uiso 0.270(5) 1 d PR A 2
C9 C 0.7056(3) 0.4961(3) 0.1735(4) 0.0671(14) Uani 0.730(5) 1 d PDU A 1
H9 H 0.6692 0.4620 0.2309 0.080 Uiso 0.730(5) 1 calc PR A 1
C10 C 0.7503(5) 0.5693(4) 0.2307(8) 0.104(3) Uani 0.730(5) 1 d PDU A 1
H10A H 0.7833 0.6057 0.1750 0.156 Uiso 0.730(5) 1 calc PR A 1
H10B H 0.7795 0.5648 0.2922 0.156 Uiso 0.730(5) 1 calc PR A 1
H10C H 0.7172 0.5852 0.2624 0.156 Uiso 0.730(5) 1 calc PR A 1
C11 C 0.7510(3) 0.4619(4) 0.1372(6) 0.0837(18) Uani 0.730(5) 1 d PDU A 1
H11A H 0.7890 0.4947 0.0832 0.126 Uiso 0.730(5) 1 calc PR A 1
H11B H 0.7189 0.4142 0.1006 0.126 Uiso 0.730(5) 1 calc PR A 1
H11C H 0.7745 0.4545 0.2041 0.126 Uiso 0.730(5) 1 calc PR A 1
O1 O 0.44862(14) 0.57563(15) 0.1642(2) 0.0417(8) Uani 0.730(5) 1 d P . 1
N1 N 0.59072(16) 0.68561(16) 0.1381(3) 0.0382(9) Uani 0.730(5) 1 d PD . 1
H1N H 0.5546(16) 0.694(2) 0.150(4) 0.046 Uiso 0.730(5) 1 d PD A 1
C1 C 0.6604(2) 0.7430(2) 0.1563(4) 0.0416(11) Uani 0.730(5) 1 d P . 1
N2 N 0.6066(2) 0.5204(2) 0.0983(5) 0.0403(11) Uani 0.730(5) 1 d P . 1
C2 C 0.5384(3) 0.4678(2) 0.1258(5) 0.0431(11) Uani 0.730(5) 1 d P . 1
H2 H 0.5274 0.4180 0.1273 0.052 Uiso 0.730(5) 1 calc PR A 1
C3 C 0.4828(2) 0.4830(2) 0.1522(3) 0.0382(10) Uani 0.730(5) 1 d P . 1
C4 C 0.4965(2) 0.5574(3) 0.1498(3) 0.0368(9) Uani 0.730(5) 1 d P . 1
C5 C 0.5733(2) 0.6119(2) 0.1287(3) 0.0385(9) Uani 0.730(5) 1 d P . 1
C6 C 0.6244(2) 0.5914(2) 0.1011(4) 0.0391(10) Uani 0.730(5) 1 d P . 1
H6 H 0.6734 0.6285 0.0836 0.047 Uiso 0.730(5) 1 calc PR A 1
C1W C 0.3333 0.6667 0.1667 0.089(3) Uiso 1 6 d SDU . .
H1W H 0.323(8) 0.698(6) 0.119(7) 0.133 Uiso 0.50 1 d PD . .
C2W C 0.3333 0.6667 0.0451(9) 0.145(7) Uiso 0.50 3 d SPDU . .
N1W N 0.3333 0.6667 -0.0557(12) 0.194(10) Uiso 0.50 3 d SPDU . .

loop_
_atom_site_aniso_label
_atom_site_aniso_U_11
_atom_site_aniso_U_22
_atom_site_aniso_U_33
_atom_site_aniso_U_23
_atom_site_aniso_U_13
_atom_site_aniso_U_12
O2 0.0343(13) 0.0503(15) 0.156(3) -0.0100(15) 0.0015(14) 0.0225(11)
C8 0.0431(17) 0.0508(18) 0.071(2) -0.0059(14) -0.0040(14) 0.0311(15)
C9 0.064(3) 0.089(3) 0.075(3) 0.001(3) -0.007(2) 0.058(3)
C10 0.105(6) 0.114(6) 0.112(5) -0.034(4) -0.052(4) 0.068(5)
C11 0.067(3) 0.097(4) 0.112(4) 0.002(3) -0.010(3) 0.060(3)
O1 0.0274(14) 0.0291(15) 0.0696(19) -0.0059(12) -0.0023(11) 0.0148(12)
N1 0.0244(17) 0.0271(16) 0.064(2) 0.0029(13) 0.0003(13) 0.0138(14)
C1 0.027(2) 0.035(2) 0.062(3) 0.0050(17) -0.0005(18) 0.0150(19)
N2 0.0335(19) 0.0409(19) 0.057(3) -0.0087(15) -0.0098(15) 0.0264(17)
C2 0.032(2) 0.037(2) 0.066(3) -0.0080(19) -0.0100(17) 0.0221(18)
C3 0.032(2) 0.036(2) 0.055(2) -0.0052(17) -0.0081(16) 0.0229(17)
C4 0.029(2) 0.031(2) 0.051(2) -0.0057(15) -0.0069(15) 0.0145(17)
C5 0.034(2) 0.033(2) 0.050(2) 0.0032(16) 0.0005(16) 0.0186(17)
C6 0.030(2) 0.036(2) 0.053(2) -0.0007(17) -0.0035(19) 0.0170(18)

loop_
_atom_type_symbol
_atom_type_description
_atom_type_scat_dispersion_real
_atom_type_scat_dispersion_imag
_atom_type_scat_source
C C 0.0033 0.0016 'International Tables Vol C Tables 4.2.6.8 and 6.1.1.4'
H H 0.0000 0.0000 'International Tables Vol C Tables 4.2.6.8 and 6.1.1.4'
N N 0.0061 0.0033 'International Tables Vol C Tables 4.2.6.8 and 6.1.1.4'
O O 0.0106 0.0060 'International Tables Vol C Tables 4.2.6.8 and 6.1.1.4'

loop_
_geom_angle_atom_site_label_1
_geom_angle_atom_site_label_2
_geom_angle_atom_site_label_3
_geom_angle
_geom_angle_site_symmetry_1
_geom_angle_site_symmetry_3
C8 C9X C10X 113.4(15) . .
C8 C9X C11X 108.6(11) . .
C10X C9X C11X 107.7(17) . .
C1X N1X C5X 129.6(12) 14_455 .
O2 C1X N1X 125.7(12) . 15
O2 C1X C3X 109.7(13) . .
N1X C1X C3X 118.4(16) 15 .
C2X N2X C6X 120.0 . .
C2X N2X C8 114.8(10) . .
C6X N2X C8 124.5(10) . .
C3X C2X N2X 120.0 . .
C2X C3X C4X 120.0 . .
C2X C3X C1X 113.1(12) . .
C4X C3X C1X 126.3(12) . .
O1X C4X C5X 116.0(11) . .
O1X C4X C3X 123.8(11) . .
C5X C4X C3X 120.0 . .
N1X C5X C4X 121.1(11) . .
N1X C5X C6X 118.9(11) . .
C4X C5X C6X 120.0 . .
C5X C6X N2X 120.0 . .
C1 O2 C1X 25.5(7) . .
C9X C8 N2 116.8(6) . .
C9X C8 C9 38.1(6) . .
N2 C8 C9 116.4(4) . .
C9X C8 N2X 108.5(9) . .
N2 C8 N2X 8.4(8) . .
C9 C8 N2X 109.6(8) . .
C8 C9 C10 113.3(5) . .
C8 C9 C11 109.3(4) . .
C10 C9 C11 113.2(6) . .
C1 N1 C5 123.8(3) . .
O2 C1 N1 124.7(4) . .
O2 C1 C3 119.1(3) . 15
N1 C1 C3 115.9(3) . 15
C2 N2 C6 119.8(3) . .
C2 N2 C8 118.4(4) . .
C6 N2 C8 121.7(4) . .
N2 C2 C3 122.7(4) . .
C2 C3 C4 120.6(3) . .
C2 C3 C1 114.2(3) . 14_455
C4 C3 C1 125.2(3) . 14_455
O1 C4 C3 124.9(4) . .
O1 C4 C5 121.6(4) . .
C3 C4 C5 113.4(3) . .
C6 C5 N1 123.2(4) . .
C6 C5 C4 121.4(3) . .
N1 C5 C4 115.3(3) . .
N2 C6 C5 121.7(4) . .
C2W C1W C2W 180.0 . 13_565
N1W C2W C1W 179.950(2) . .

loop_
_geom_bond_atom_site_label_1
_geom_bond_atom_site_label_2
_geom_bond_distance
_geom_bond_site_symmetry_2
C10X C9X 1.492(10) .
C11X C9X 1.495(10) .
C9X C8 1.476(9) .
O1X C4X 1.290(12) .
N1X C1X 1.33(2) 14_455
N1X C5X 1.360(14) .
C1X O2 1.28(2) .
C1X N1X 1.33(2) 15
C1X C3X 1.491(15) .
N2X C2X 1.3900 .
N2X C6X 1.3900 .
N2X C8 1.497(10) .
C2X C3X 1.3900 .
C3X C4X 1.3900 .
C4X C5X 1.3900 .
C5X C6X 1.3900 .
O2 C1 1.211(5) .
C8 N2 1.478(4) .
C8 C9 1.496(5) .
C9 C10 1.496(7) .
C9 C11 1.508(6) .
O1 C4 1.250(4) .
N1 C1 1.365(5) .
N1 C5 1.400(5) .
C1 C3 1.500(6) 15
N2 C2 1.335(5) .
N2 C6 1.341(5) .
C2 C3 1.385(5) .
C3 C4 1.435(5) .
C3 C1 1.500(6) 14_455
C4 C5 1.454(5) .
C5 C6 1.374(6) .
C1W C2W 1.428(10) .
C1W C2W 1.428(10) 13_565
C2W N1W 1.183(10) .
